data_4345749
loop_
_publ_author_name
'L\"u, Minfeng'
'Jo, Hongil'
'Oh, Seung-Jin'
'Lee, Suheon'
'Choi, Kwang-Yong'
'Yu, Yang'
'Ok, Kang Min'

_publ_section_title
;
 Syntheses, Structures, and Characterization of Quaternary Tellurites,
 Li3MTe4O11 (M = Al, Ga, and Fe).
;
_journal_issue 10
_journal_name_full 'Inorganic chemistry'
_journal_page_first 5873
_journal_page_last 5879
_journal_paper_doi 10.1021/acs.inorgchem.7b00530
_journal_volume 56
_journal_year 2017
_chemical_formula_sum 'Ga2 Li6 O22 Te8'
_chemical_formula_weight 1553.88
_chemical_name_systematic ' ?'
_space_group_IT_number 15
_symmetry_cell_setting monoclinic
_symmetry_Int_Tables_number 15
_symmetry_space_group_name_Hall '-C 2yc'
_symmetry_space_group_name_H-M 'C 1 2/c 1'
_cell_angle_alpha 90
_cell_angle_beta 109.726(4)
_cell_angle_gamma 90
_cell_formula_units_Z 2
_cell_length_a 18.7906(10)
_cell_length_b 5.1841(2)
_cell_length_c 10.7786(5)
_cell_measurement_reflns_used 5065
_cell_measurement_temperature 298.0
_cell_measurement_theta_max 28.405
_cell_measurement_theta_min 3.893
_cell_volume 988.35(8)
_diffrn_ambient_temperature 298.0
_diffrn_measured_fraction_theta_full 0.98
_diffrn_measured_fraction_theta_max 0.97
_diffrn_measurement_device CCD
_diffrn_measurement_device_type 'Bruker SMART BREEZE'
_diffrn_radiation_monochromator graphite
_diffrn_radiation_probe x-ray
_diffrn_radiation_source 'X-ray tube'
_diffrn_radiation_type 'Mo K\a'
_diffrn_radiation_wavelength 0.71073
_diffrn_reflns_av_R_equivalents 0.0318
_diffrn_reflns_av_unetI/netI 0.0199
_diffrn_reflns_limit_h_max 25
_diffrn_reflns_limit_h_min -25
_diffrn_reflns_limit_k_max 6
_diffrn_reflns_limit_k_min -6
_diffrn_reflns_limit_l_max 14
_diffrn_reflns_limit_l_min -14
_diffrn_reflns_number 8364
_diffrn_reflns_theta_full 28.61
_diffrn_reflns_theta_max 28.65
_diffrn_reflns_theta_min 2.3
_exptl_absorpt_coefficient_mu 14.41
_exptl_absorpt_correction_T_max 0.7457
_exptl_absorpt_correction_T_min 0.4350
_exptl_absorpt_correction_type multi-scan
_exptl_absorpt_process_details Bruker
_exptl_crystal_colour colorless
_exptl_crystal_density_diffrn 5.2213
_exptl_crystal_description brick
_exptl_crystal_F_000 1344
_exptl_crystal_size_max 0.80
_exptl_crystal_size_mid 0.22
_exptl_crystal_size_min 0.20
_refine_diff_density_max 1.79
_refine_diff_density_min -1.20
_refine_ls_extinction_method none
_refine_ls_goodness_of_fit_gt 1.87
_refine_ls_goodness_of_fit_ref 1.82
_refine_ls_number_constraints 0
_refine_ls_number_parameters 65
_refine_ls_number_reflns 1237
_refine_ls_number_restraints 0
_refine_ls_R_factor_all 0.0257
_refine_ls_R_factor_gt 0.0234
_refine_ls_shift/su_max 0.0234
_refine_ls_shift/su_mean 0.0024
_refine_ls_structure_factor_coef F
_refine_ls_weighting_details w=1/(\s^2^(F)+0.0001F^2^)
_refine_ls_weighting_scheme sigma
_refine_ls_wR_factor_gt 0.0305
_refine_ls_wR_factor_ref 0.0311
_reflns_number_gt 1139
_reflns_number_total 1237
_reflns_threshold_expression I>3\s(I)
_cod_data_source_file ic7b00530_si_002.cif
_cod_data_source_block Li3GaTe4O11
_cod_depositor_comments
;
The following automatic conversions were performed:

'_diffrn_radiation_probe' value 'X-ray' changed to 'x-ray' according
to
/home/data/users/saulius/crontab/automatic-downloads/rss-feeds/ACS/lib/dictionaries/cif_core.dic
dictionary named 'cif_core.dic' version 2.4.2 from 2011-04-26.

Automatic conversion script
Id: cif_fix_values 4973 2017-02-22 13:04:09Z antanas 

 Adding full bibliography for 4345748--4345749.cif.
;
_cod_database_code 4345749

loop_
_space_group_symop_id
_space_group_symop_operation_xyz
1 x,y,z
2 -x,y,-z+1/2
3 -x,-y,-z
4 x,-y,z+1/2
5 x+1/2,y+1/2,z
6 -x+1/2,y+1/2,-z+1/2
7 -x+1/2,-y+1/2,-z
8 x+1/2,-y+1/2,z+1/2

loop_
_atom_site_label
_atom_site_type_symbol
_atom_site_fract_x
_atom_site_fract_y
_atom_site_fract_z
_atom_site_adp_type
_atom_site_U_iso_or_equiv
_atom_site_site_symmetry_multiplicity
_atom_site_occupancy
_atom_site_calc_flag
Te1 Te 0.665366(19) 0.33437(6) 0.17008(3) Uani 0.01117(12) 8 1 d
Te2 Te 0.55606(2) 0.76199(6) -0.06245(4) Uani 0.01683(14) 8 1 d
Ga1 Ga 0.75 0.25 0.5 Uani 0.0093(3) 4 1 d
O1 O 0.6461(2) 0.8935(6) -0.0713(4) Uiso 0.0148(7) 8 1 d
O2 O 0.7241(2) 0.4320(6) 0.0694(3) Uiso 0.0116(6) 8 1 d
O3 O 0.7327(2) 0.4382(6) 0.3327(3) Uiso 0.0127(7) 8 1 d
O4 O 0.6103(2) 0.6448(7) 0.1520(4) Uiso 0.0194(8) 8 1 d
O5 O 0.5662(2) 0.4194(7) -0.0996(4) Uiso 0.0175(7) 8 1 d
O6 O 0.5 0.8761(11) -0.25 Uiso 0.0322(14) 4 1 d
Li1 Li 0.6721(7) 1.2531(17) -0.1149(11) Uani 0.024(4) 8 1 d
Li2 Li 0.5210(10) 0.263(3) -0.2704(19) Uani 0.017(6) 8 0.5 d

loop_
_atom_site_aniso_label
_atom_site_aniso_type_symbol
_atom_site_aniso_U_11
_atom_site_aniso_U_22
_atom_site_aniso_U_33
_atom_site_aniso_U_12
_atom_site_aniso_U_13
_atom_site_aniso_U_23
Te1 Te 0.01112(19) 0.01272(18) 0.00942(18) -0.00360(12) 0.00315(14) -0.00034(11)
Te2 Te 0.0093(2) 0.01303(18) 0.0293(2) -0.00017(12) 0.00802(17) -0.00332(13)
Ga1 Ga 0.0094(4) 0.0092(3) 0.0082(4) 0.0002(3) 0.0018(3) -0.0001(2)
Li1 Li 0.025(6) 0.019(4) 0.030(6) -0.003(4) 0.011(5) 0.001(4)
Li2 Li 0.003(9) 0.014(8) 0.025(11) 0.003(6) -0.006(8) -0.009(7)

loop_
_atom_type_symbol
_atom_type_scat_dispersion_real
_atom_type_scat_dispersion_imag
_atom_type_scat_source
Ga 0.2307 1.6083 'International Tables Vol C tables 4.2.6.8 and 6.1.1.1'
Li -0.0003 0.0001 'International Tables Vol C tables 4.2.6.8 and 6.1.1.1'
O 0.0106 0.0060 'International Tables Vol C tables 4.2.6.8 and 6.1.1.1'
Te -0.5308 1.6751 'International Tables Vol C tables 4.2.6.8 and 6.1.1.1'

loop_
_geom_angle_atom_site_label_1
_geom_angle_atom_site_label_2
_geom_angle_atom_site_label_3
_geom_angle_site_symmetry_3
_geom_angle
O2 Te1 O3 . 96.98(16)
O2 Te1 O4 . 96.92(18)
O3 Te1 O4 . 91.45(15)
O1 Te2 O5 . 100.35(18)
O5 Li2 O5 2_654 120.6(9)

loop_
_geom_bond_atom_site_label_1
_geom_bond_atom_site_label_2
_geom_bond_site_symmetry_2
_geom_bond_distance
Te1 O2 . 1.861(4)
Te1 O3 . 1.862(3)
Te1 O4 . 1.887(4)
Te2 O1 . 1.857(4)
Te2 O5 . 1.844(4)
Li1 O1 . 2.022(10)
Li2 O5 . 1.926(18)
Li2 O5 2_654 1.937(16)
